data_7131585
loop_
_publ_author_name
'Deka, Jugal Kishore Rai'
'Borah, Debashree'
'Das, Paramesh'
'Sahariah, Biswajit'
'Vishnoi, Pratap'
'Sarma, Bani Kanta'

_publ_section_title
;
 Synergistic n &#x2192; &#x3c0;* and n<sub>N</sub> &#x2192;
 &#x3c0;*<sub>Ar</sub> interactions in C-terminal modified prolines:
 effect on Xaa-Pro <i>cis</i>/<i>trans</i> equilibrium.
;
_journal_issue 40
_journal_name_full 'Chemical communications (Cambridge, England)'
_journal_page_first 6080
_journal_page_last 6083
_journal_paper_doi 10.1039/d3cc01494k
_journal_volume 59
_journal_year 2023
_chemical_absolute_configuration unk
_chemical_formula_moiety 'C16 H18 N4 O3'
_chemical_formula_sum 'C16 H18 N4 O3'
_chemical_formula_weight 314.346
_space_group_crystal_system orthorhombic
_space_group_IT_number 19
_space_group_name_Hall 'P 2ac 2ab'
_space_group_name_H-M_alt 'P 21 21 21'
_symmetry_Int_Tables_number 19
_audit_creation_date 2023-02-09
_audit_creation_method
;
Olex2 1.5
(compiled 2022.04.07 svn.rca3783a0 for OlexSys, GUI svn.r6498)
;
_audit_update_record
;
2023-02-09 deposited with the CCDC.	2023-04-20 downloaded from the CCDC.
;
_cell_angle_alpha 90
_cell_angle_beta 90
_cell_angle_gamma 90
_cell_formula_units_Z 4
_cell_length_a 6.8839(4)
_cell_length_b 14.6506(11)
_cell_length_c 16.5975(12)
_cell_measurement_reflns_used 3151
_cell_measurement_temperature 297.42
_cell_measurement_theta_max 21.10
_cell_measurement_theta_min 2.78
_cell_volume 1673.9(2)
_computing_cell_refinement 'Bruker SAINT'
_computing_data_collection 'Bruker APEX2'
_computing_data_reduction 'Bruker SAINT'
_computing_molecular_graphics 'Olex2 1.5 (Dolomanov et al., 2009)'
_computing_publication_material 'Olex2 1.5 (Dolomanov et al., 2009)'
_computing_structure_refinement 'olex2.refine 1.5 (Bourhis et al., 2015)'
_diffrn_ambient_temperature 297.42
_diffrn_measured_fraction_theta_full 0.9983
_diffrn_measured_fraction_theta_max 0.9973
_diffrn_measurement_device_type 'Bruker APEX-II CCD'
_diffrn_measurement_method '\f and \w scans'
_diffrn_radiation_type 'Mo K\a'
_diffrn_radiation_wavelength 0.71073
_diffrn_reflns_av_R_equivalents 0.0492
_diffrn_reflns_av_unetI/netI 0.0619
_diffrn_reflns_Laue_measured_fraction_full 0.9983
_diffrn_reflns_Laue_measured_fraction_max 0.9973
_diffrn_reflns_limit_h_max 8
_diffrn_reflns_limit_h_min -9
_diffrn_reflns_limit_k_max 20
_diffrn_reflns_limit_k_min -15
_diffrn_reflns_limit_l_max 23
_diffrn_reflns_limit_l_min -23
_diffrn_reflns_number 19160
_diffrn_reflns_point_group_measured_fraction_full 0.9987
_diffrn_reflns_point_group_measured_fraction_max 0.9889
_diffrn_reflns_theta_full 25.2417
_diffrn_reflns_theta_max 30.54
_diffrn_reflns_theta_min 2.78
_diffrn_source X-ray
_exptl_absorpt_coefficient_mu 0.089
_exptl_absorpt_correction_T_max 0.7461
_exptl_absorpt_correction_T_min 0.6740
_exptl_absorpt_correction_type multi-scan
_exptl_absorpt_process_details SADABS
_exptl_crystal_colour colourless
_exptl_crystal_density_diffrn 1.247
_exptl_crystal_description Plate
_exptl_crystal_F_000 664.464
_exptl_crystal_size_max 0.168
_exptl_crystal_size_mid 0.12
_exptl_crystal_size_min 0.023
_refine_diff_density_max 0.2595
_refine_diff_density_min -0.2269
_refine_diff_density_rms 0.0606
_refine_ls_abs_structure_details 'Hooft, R.W.W., Straver, L.H., Spek, A.L. (2010). J. Appl. Cryst., 43, 665-668.'
_refine_ls_abs_structure_Flack -0.7(9)
_refine_ls_d_res_high 0.6994
_refine_ls_d_res_low 7.3253
_refine_ls_extinction_coef 0.045(8)
_refine_ls_extinction_expression Fc^*^=kFc[1+0.001xFc^2^\l^3^/sin(2\q)]^-1/4^
_refine_ls_goodness_of_fit_ref 1.1442
_refine_ls_hydrogen_treatment constr
_refine_ls_matrix_type full
_refine_ls_number_constraints 44
_refine_ls_number_parameters 221
_refine_ls_number_reflns 5060
_refine_ls_number_restraints 0
_refine_ls_restrained_S_all 1.1442
_refine_ls_R_factor_all 0.1563
_refine_ls_R_factor_gt 0.0495
_refine_ls_shift/su_max 0.0007
_refine_ls_shift/su_mean 0.0000
_refine_ls_structure_factor_coef Fsqd
_refine_ls_weighting_details 'w=1/[\s^2^(Fo^2^)+(0.0763P)^2^] where P=(Fo^2^+2Fc^2^)/3'
_refine_ls_weighting_scheme calc
_refine_ls_wR_factor_gt 0.1235
_refine_ls_wR_factor_ref 0.1990
_reflns_Friedel_coverage 0.978
_reflns_limit_h_max 9
_reflns_limit_h_min -9
_reflns_limit_k_max 20
_reflns_limit_k_min -20
_reflns_limit_l_max 23
_reflns_limit_l_min -23
_reflns_number_gt 2099
_reflns_number_total 5060
_reflns_threshold_expression I>=2u(I)
_cod_data_source_file d3cc01494k2.cif
_cod_data_source_block pro_c(o)-nh_nme-c(o)phCN_a
_cod_depositor_comments 'Adding full bibliography for 7131582--7131585.cif.'
_cod_original_sg_symbol_Hall ' P 2ac 2ab'
_cod_database_code 7131585
_olex2_refinement_description
;
1. Fixed Uiso
 At 1.2 times of:
  All C(H) groups, All C(H,H) groups, All N(H) groups
 At 1.5 times of:
  All C(H,H,H) groups
2. Uiso/Uaniso restraints and constraints
Uanis(C3a) = Uanis(C3b)
Uanis(C4a) = Uanis(C4b)
Uanis(C5a) = Uanis(C5b)
3. Others
 Sof(H6b)=Sof(C5b)=Sof(H5ba)=Sof(H5bb)=Sof(C3b)=Sof(H3ba)=Sof(H3bb)=Sof(C4b)=
 Sof(H4ba)=Sof(H4bb)=1-FVAR(1)
 Sof(H6a)=Sof(C3a)=Sof(H3aa)=Sof(H3ab)=Sof(C4a)=Sof(H4aa)=Sof(H4ab)=Sof(C5a)=
 Sof(H5aa)=Sof(H5ab)=FVAR(1)
4.a Ternary CH refined with riding coordinates:
 C6(H6a), C6(H6b)
4.b Secondary CH2 refined with riding coordinates:
 C3a(H3aa,H3ab), C4a(H4aa,H4ab), C5a(H5aa,H5ab), C5b(H5ba,H5bb), C3b(H3ba,
 H3bb), C4b(H4ba,H4bb)
4.c Aromatic/amide H refined with riding coordinates:
 N2(H2), C14(H14), C15(H15), C11(H11), C12(H12)
4.d Idealised Me refined as rotating group:
 C8(H8a,H8b,H8c), C1(H1a,H1b,H1c)
;
_olex2_submission_special_instructions 'No special instructions were received'

loop_
_space_group_symop_id
_space_group_symop_operation_xyz
1 x,y,z
2 x+1/2,-y+1/2,-z
3 -x,y+1/2,-z+1/2
4 -x+1/2,-y,z+1/2

loop_
_atom_site_label
_atom_site_type_symbol
_atom_site_fract_x
_atom_site_fract_y
_atom_site_fract_z
_atom_site_U_iso_or_equiv
_atom_site_adp_type
_atom_site_occupancy
_atom_site_refinement_flags_posn
_atom_site_disorder_group
O3 O -0.0831(3) 0.40155(15) 0.36177(14) 0.0882(7) Uani 1.000000 . .
O2 O -0.1139(4) 0.55294(16) 0.55270(12) 0.0863(7) Uani 1.000000 . .
O1 O -0.1243(4) 0.78736(17) 0.59439(15) 0.0958(8) Uani 1.000000 . .
N2 N 0.0771(3) 0.60267(15) 0.45152(14) 0.0668(7) Uani 1.000000 . .
H2 H 0.1679(3) 0.63956(15) 0.43717(14) 0.0801(8) Uiso 1.000000 R .
N3 N -0.0086(3) 0.54608(16) 0.39451(13) 0.0663(6) Uani 1.000000 . .
C9 C 0.0203(4) 0.4544(2) 0.39886(16) 0.0624(7) Uani 1.000000 . .
C10 C 0.1846(4) 0.42163(18) 0.45034(16) 0.0589(7) Uani 1.000000 . .
N1 N 0.0413(4) 0.68136(18) 0.65746(15) 0.0844(9) Uani 1.000000 . .
C14 C 0.2916(5) 0.3266(2) 0.55796(18) 0.0735(8) Uani 1.000000 . .
H14 H 0.2644(5) 0.2832(2) 0.59728(18) 0.0882(10) Uiso 1.000000 R .
C13 C 0.4790(5) 0.3600(2) 0.54942(17) 0.0681(8) Uani 1.000000 . .
C15 C 0.1468(4) 0.35752(19) 0.50851(17) 0.0681(8) Uani 1.000000 . .
H15 H 0.0214(4) 0.33484(19) 0.51440(17) 0.0818(9) Uiso 1.000000 R .
C7 C 0.0193(5) 0.6003(2) 0.52916(19) 0.0679(8) Uani 1.000000 . .
C2 C -0.0915(5) 0.7456(2) 0.6571(2) 0.0765(9) Uani 1.000000 . .
C11 C 0.3733(4) 0.4525(2) 0.43990(17) 0.0692(8) Uani 1.000000 . .
H11 H 0.4013(4) 0.4940(2) 0.39914(17) 0.0831(9) Uiso 1.000000 R .
N4 N 0.7468(5) 0.3127(2) 0.6491(2) 0.1119(11) Uani 1.000000 . .
C12 C 0.5193(5) 0.4220(2) 0.4895(2) 0.0745(8) Uani 1.000000 . .
H12 H 0.6455(5) 0.4433(2) 0.4826(2) 0.0894(10) Uiso 1.000000 R .
C16 C 0.6305(5) 0.3333(2) 0.6045(2) 0.0820(9) Uani 1.000000 . .
C8 C -0.1720(5) 0.5843(3) 0.3513(2) 0.0885(10) Uani 1.000000 . .
H8a H -0.223(2) 0.5395(6) 0.3147(11) 0.1327(15) Uiso 1.000000 GR .
H8b H -0.2712(15) 0.6017(15) 0.3889(2) 0.1327(15) Uiso 1.000000 GR .
H8c H -0.1303(9) 0.6370(10) 0.3216(11) 0.1327(15) Uiso 1.000000 GR .
C6 C 0.1444(5) 0.6572(2) 0.5846(2) 0.0819(10) Uani 1.000000 . .
H6a H 0.1573(5) 0.7154(2) 0.5560(2) 0.0983(12) Uiso 0.385(11) R 1
H6b H 0.2062(5) 0.7093(2) 0.5579(2) 0.0983(12) Uiso 0.615(11) R 2
C1 C -0.1941(7) 0.7678(4) 0.7338(2) 0.1227(16) Uani 1.000000 . .
H1a H -0.284(4) 0.8170(16) 0.7248(5) 0.184(2) Uiso 1.000000 GR .
H1b H -0.264(4) 0.7151(8) 0.7523(11) 0.184(2) Uiso 1.000000 GR .
H1c H -0.1008(8) 0.786(2) 0.7739(7) 0.184(2) Uiso 1.000000 GR .
C3a C 0.164(3) 0.629(2) 0.7180(17) 0.110(5) Uani 0.385(11) . 1
H3aa H 0.229(3) 0.672(2) 0.7538(17) 0.133(5) Uiso 0.385(11) R 1
H3ab H 0.082(3) 0.590(2) 0.7502(17) 0.133(5) Uiso 0.385(11) R 1
C4a C 0.304(4) 0.5763(15) 0.6756(15) 0.146(5) Uani 0.385(11) . 1
H4aa H 0.420(4) 0.5691(15) 0.7085(15) 0.175(6) Uiso 0.385(11) R 1
H4ab H 0.252(4) 0.5161(15) 0.6648(15) 0.175(6) Uiso 0.385(11) R 1
C5a C 0.360(3) 0.6235(14) 0.5944(11) 0.106(4) Uani 0.385(11) . 1
H5aa H 0.401(3) 0.5812(14) 0.5528(11) 0.127(4) Uiso 0.385(11) R 1
H5ab H 0.453(3) 0.6727(14) 0.6004(11) 0.127(4) Uiso 0.385(11) R 1
C5b C 0.2950(14) 0.5901(8) 0.6283(8) 0.106(4) Uani 0.615(11) . 2
H5ba H 0.3367(14) 0.5425(8) 0.5917(8) 0.127(4) Uiso 0.615(11) R 2
H5bb H 0.4085(14) 0.6237(8) 0.6463(8) 0.127(4) Uiso 0.615(11) R 2
C3b C 0.0624(18) 0.6227(12) 0.7311(10) 0.110(5) Uani 0.615(11) . 2
H3ba H 0.1246(18) 0.6557(12) 0.7747(10) 0.133(5) Uiso 0.615(11) R 2
H3bb H -0.0624(18) 0.5999(12) 0.7493(10) 0.133(5) Uiso 0.615(11) R 2
C4b C 0.186(2) 0.5485(8) 0.7012(8) 0.146(5) Uani 0.615(11) . 2
H4ba H 0.108(2) 0.4966(8) 0.6847(8) 0.175(6) Uiso 0.615(11) R 2
H4bb H 0.277(2) 0.5289(8) 0.7424(8) 0.175(6) Uiso 0.615(11) R 2

loop_
_atom_site_aniso_label
_atom_site_aniso_U_11
_atom_site_aniso_U_22
_atom_site_aniso_U_33
_atom_site_aniso_U_12
_atom_site_aniso_U_13
_atom_site_aniso_U_23
O3 0.0852(15) 0.0867(14) 0.0928(15) -0.0136(12) -0.0164(13) -0.0239(12)
O2 0.0988(15) 0.0904(15) 0.0696(13) -0.0198(15) -0.0021(13) -0.0082(12)
O1 0.0973(16) 0.1070(17) 0.0833(15) 0.0352(14) -0.0003(15) 0.0086(13)
N2 0.0731(14) 0.0608(13) 0.0664(15) -0.0113(12) -0.0129(13) -0.0018(11)
N3 0.0675(14) 0.0684(15) 0.0629(14) -0.0044(13) -0.0145(12) -0.0032(12)
C9 0.0599(15) 0.0710(18) 0.0563(16) -0.0066(15) 0.0035(13) -0.0067(14)
C10 0.0624(16) 0.0568(15) 0.0573(16) -0.0050(12) 0.0037(13) -0.0069(13)
N1 0.123(2) 0.0644(15) 0.0654(16) 0.0078(16) -0.0272(16) -0.0060(13)
C14 0.083(2) 0.0711(18) 0.0666(18) 0.0005(16) 0.0101(16) 0.0087(15)
C13 0.0739(18) 0.0679(17) 0.0626(16) 0.0074(15) 0.0046(15) -0.0040(15)
C15 0.0632(17) 0.0669(17) 0.0742(18) -0.0096(15) 0.0096(15) -0.0016(15)
C7 0.0712(18) 0.0588(16) 0.074(2) 0.0033(16) -0.0178(16) -0.0050(14)
C2 0.084(2) 0.077(2) 0.068(2) 0.0014(18) -0.0034(18) -0.0045(17)
C11 0.0617(16) 0.0768(19) 0.0692(17) -0.0040(15) 0.0099(15) 0.0140(15)
N4 0.111(2) 0.121(2) 0.104(2) 0.013(2) -0.028(2) 0.016(2)
C12 0.0561(16) 0.0822(19) 0.085(2) 0.0016(15) 0.0103(16) 0.0064(17)
C16 0.082(2) 0.086(2) 0.078(2) 0.0126(19) -0.0008(19) -0.0006(18)
C8 0.082(2) 0.098(2) 0.085(2) -0.0004(19) -0.0252(18) 0.0059(18)
C6 0.080(2) 0.076(2) 0.090(2) 0.0125(17) -0.0261(18) -0.0310(17)
C1 0.131(4) 0.159(4) 0.078(2) -0.019(3) 0.023(2) -0.020(3)
C3a 0.169(14) 0.082(4) 0.081(6) 0.004(10) -0.044(9) 0.008(4)
C4a 0.209(15) 0.101(8) 0.127(9) 0.038(8) -0.068(9) 0.004(6)
C5a 0.098(7) 0.109(8) 0.110(10) 0.030(5) -0.039(6) -0.042(6)
C5b 0.098(7) 0.109(8) 0.110(10) 0.030(5) -0.039(6) -0.042(6)
C3b 0.169(14) 0.082(4) 0.081(6) 0.004(10) -0.044(9) 0.008(4)
C4b 0.209(15) 0.101(8) 0.127(9) 0.038(8) -0.068(9) 0.004(6)

loop_
_atom_type_symbol
_atom_type_scat_dispersion_real
_atom_type_scat_dispersion_imag
_atom_type_scat_Cromer_Mann_a1
_atom_type_scat_Cromer_Mann_a2
_atom_type_scat_Cromer_Mann_a3
_atom_type_scat_Cromer_Mann_a4
_atom_type_scat_Cromer_Mann_b1
_atom_type_scat_Cromer_Mann_b2
_atom_type_scat_Cromer_Mann_b3
_atom_type_scat_Cromer_Mann_b4
_atom_type_scat_Cromer_Mann_c
_atom_type_scat_source
_atom_type_scat_dispersion_source
C 0.00347 0.00161 2.31000 1.02000 1.58860 0.86500 20.84390 10.20750 0.56870 51.65120 0.21560 'International Tables Volume C Table 6.1.1.4 (pp. 500-502)' 'Henke, Gullikson and Davis, At. Data and Nucl. Data Tables, 1993, 54, 2'
H 0.00000 0.00000 0.49300 0.32291 0.14019 0.04081 10.51090 26.12570 3.14236 57.79970 0.00304 'International Tables Volume C Table 6.1.1.4 (pp. 500-502)' 'Henke, Gullikson and Davis, At. Data and Nucl. Data Tables, 1993, 54, 2'
N 0.00653 0.00323 12.21260 3.13220 2.01250 1.16630 0.00570 9.89330 28.99750 0.58260 -11.52900 'International Tables Volume C Table 6.1.1.4 (pp. 500-502)' 'Henke, Gullikson and Davis, At. Data and Nucl. Data Tables, 1993, 54, 2'
O 0.01158 0.00611 3.04850 2.28680 1.54630 0.86700 13.27710 5.70110 0.32390 32.90890 0.25080 'International Tables Volume C Table 6.1.1.4 (pp. 500-502)' 'Henke, Gullikson and Davis, At. Data and Nucl. Data Tables, 1993, 54, 2'

loop_
_geom_angle_atom_site_label_1
_geom_angle_atom_site_label_2
_geom_angle_atom_site_label_3
_geom_angle
_geom_angle_site_symmetry_1
_geom_angle_site_symmetry_3
_geom_angle_publ_flag
N3 N2 H2 119.68(14) . . ?
C7 N2 H2 119.68(16) . . ?
C7 N2 N3 120.6(2) . . ?
C9 N3 N2 119.4(2) . . ?
C8 N3 N2 115.9(2) . . ?
C8 N3 C9 121.5(3) . . ?
N3 C9 O3 121.0(3) . . ?
C10 C9 O3 121.7(3) . . ?
C10 C9 N3 117.2(2) . . ?
C15 C10 C9 118.5(2) . . ?
C11 C10 C9 122.2(2) . . ?
C11 C10 C15 119.3(3) . . ?
C6 N1 C2 120.9(3) . . ?
C3a N1 C2 138.7(12) . . ?
C3a N1 C6 99.0(11) . . ?
C3b N1 C2 118.8(7) . . ?
C3b N1 C6 119.5(7) . . ?
C3b N1 C3a 28.4(9) . . ?
C13 C14 H14 120.01(18) . . ?
C15 C14 H14 120.01(17) . . ?
C15 C14 C13 120.0(3) . . ?
C12 C13 C14 119.6(3) . . ?
C16 C13 C14 120.8(3) . . ?
C16 C13 C12 119.5(3) . . ?
C14 C15 C10 120.7(3) . . ?
H15 C15 C10 119.66(16) . . ?
H15 C15 C14 119.66(17) . . ?
N2 C7 O2 123.0(3) . . ?
C6 C7 O2 123.3(3) . . ?
C6 C7 N2 113.6(3) . . ?
N1 C2 O1 119.3(3) . . ?
C1 C2 O1 121.9(3) . . ?
C1 C2 N1 118.8(3) . . ?
H11 C11 C10 119.87(17) . . ?
C12 C11 C10 120.3(3) . . ?
C12 C11 H11 119.87(17) . . ?
C11 C12 C13 120.1(3) . . ?
H12 C12 C13 119.96(19) . . ?
H12 C12 C11 119.96(17) . . ?
N4 C16 C13 178.5(3) . . ?
H8a C8 N3 109.5 . . ?
H8b C8 N3 109.5 . . ?
H8b C8 H8a 109.5 . . ?
H8c C8 N3 109.5 . . ?
H8c C8 H8a 109.5 . . ?
H8c C8 H8b 109.5 . . ?
C7 C6 N1 111.4(3) . . ?
H6a C6 N1 103.70(18) . . ?
H6a C6 C7 103.70(18) . . ?
H6b C6 N1 113.66(17) . . ?
H6b C6 C7 113.66(19) . . ?
H6b C6 H6a 20.5 . . ?
C5a C6 N1 117.0(7) . . ?
C5a C6 C7 115.3(8) . . ?
C5a C6 H6a 103.7(7) . . ?
C5a C6 H6b 83.2(7) . . ?
C5b C6 N1 95.1(5) . . ?
C5b C6 C7 107.8(4) . . ?
C5b C6 H6a 133.9(5) . . ?
C5b C6 H6b 113.7(5) . . ?
C5b C6 C5a 31.8(6) . . ?
H1a C1 C2 109.5 . . ?
H1b C1 C2 109.5 . . ?
H1b C1 H1a 109.5 . . ?
H1c C1 C2 109.5 . . ?
H1c C1 H1a 109.5 . . ?
H1c C1 H1b 109.5 . . ?
H3aa C3a N1 109.9(12) . . ?
H3ab C3a N1 109.9(9) . . ?
H3ab C3a H3aa 108.301516581(15) . . ?
C4a C3a N1 109(2) . . ?
C4a C3a H3aa 109.9(15) . . ?
C4a C3a H3ab 109.9(14) . . ?
H4aa C4a C3a 109.6(15) . . ?
H4ab C4a C3a 109.6(14) . . ?
H4ab C4a H4aa 108.1 . . ?
C5a C4a C3a 110(2) . . ?
C5a C4a H4aa 109.6(11) . . ?
C5a C4a H4ab 109.6(11) . . ?
C4a C5a C6 89.9(13) . . ?
H5aa C5a C6 113.7(7) . . ?
H5aa C5a C4a 113.7(12) . . ?
H5ab C5a C6 113.7(8) . . ?
H5ab C5a C4a 113.7(11) . . ?
H5ab C5a H5aa 110.9 . . ?
H5ba C5b C6 110.4(4) . . ?
H5bb C5b C6 110.4(4) . . ?
H5bb C5b H5ba 108.6 . . ?
C4b C5b C6 106.4(7) . . ?
C4b C5b H5ba 110.4(6) . . ?
C4b C5b H5bb 110.4(6) . . ?
H3ba C3b N1 111.4(7) . . ?
H3bb C3b N1 111.4(5) . . ?
H3bb C3b H3ba 109.255851464(17) . . ?
C4b C3b N1 101.9(11) . . ?
C4b C3b H3ba 111.4(8) . . ?
C4b C3b H3bb 111.4(7) . . ?
C3b C4b C5b 104.6(9) . . ?
H4ba C4b C5b 110.8(6) . . ?
H4ba C4b C3b 110.8(7) . . ?
H4bb C4b C5b 110.8(6) . . ?
H4bb C4b C3b 110.8(8) . . ?
H4bb C4b H4ba 108.9 . . ?

loop_
_geom_bond_atom_site_label_1
_geom_bond_atom_site_label_2
_geom_bond_distance
_geom_bond_site_symmetry_2
_geom_bond_publ_flag
O3 C9 1.219(3) . ?
O2 C7 1.215(4) . ?
O1 C2 1.228(3) . ?
N2 H2 0.8600 . ?
N2 N3 1.390(3) . ?
N2 C7 1.349(4) . ?
N3 C9 1.359(4) . ?
N3 C8 1.447(4) . ?
C9 C10 1.497(4) . ?
C10 C15 1.372(4) . ?
C10 C11 1.386(4) . ?
N1 C2 1.312(4) . ?
N1 C6 1.446(4) . ?
N1 C3a 1.52(3) . ?
N1 C3b 1.501(16) . ?
C14 H14 0.9300 . ?
C14 C13 1.387(5) . ?
C14 C15 1.369(4) . ?
C13 C12 1.375(4) . ?
C13 C16 1.440(5) . ?
C15 H15 0.9300 . ?
C7 C6 1.511(4) . ?
C2 C1 1.492(5) . ?
C11 H11 0.9300 . ?
C11 C12 1.374(4) . ?
N4 C16 1.131(4) . ?
C12 H12 0.9300 . ?
C8 H8a 0.9600 . ?
C8 H8b 0.9600 . ?
C8 H8c 0.9600 . ?
C6 H6a 0.9800 . ?
C6 H6b 0.9800 . ?
C6 C5a 1.571(18) . ?
C6 C5b 1.602(11) . ?
C1 H1a 0.9600 . ?
C1 H1b 0.9600 . ?
C1 H1c 0.9600 . ?
C3a H3aa 0.9700 . ?
C3a H3ab 0.9700 . ?
C3a C4a 1.42(4) . ?
C4a H4aa 0.9700 . ?
C4a H4ab 0.9700 . ?
C4a C5a 1.56(3) . ?
C5a H5aa 0.9700 . ?
C5a H5ab 0.9700 . ?
C5b H5ba 0.9700 . ?
C5b H5bb 0.9700 . ?
C5b C4b 1.548(14) . ?
C3b H3ba 0.9700 . ?
C3b H3bb 0.9700 . ?
C3b C4b 1.47(2) . ?
C4b H4ba 0.9700 . ?
C4b H4bb 0.9700 . ?

loop_
_geom_torsion_atom_site_label_1
_geom_torsion_atom_site_label_2
_geom_torsion_atom_site_label_3
_geom_torsion_atom_site_label_4
_geom_torsion
_geom_torsion_site_symmetry_1
_geom_torsion_site_symmetry_2
_geom_torsion_site_symmetry_3
_geom_torsion_site_symmetry_4
_geom_torsion_publ_flag
O3 C9 N3 N2 164.1(3) . . . . ?
O3 C9 N3 C8 5.2(3) . . . . ?
O3 C9 C10 C15 -53.8(3) . . . . ?
O3 C9 C10 C11 124.8(3) . . . . ?
O2 C7 N2 N3 -3.5(4) . . . . ?
O2 C7 C6 N1 -25.8(3) . . . . ?
O2 C7 C6 C5a 110.6(8) . . . . ?
O2 C7 C6 C5b 77.3(6) . . . . ?
O1 C2 N1 C6 -2.0(4) . . . . ?
O1 C2 N1 C3a 161.3(14) . . . . ?
O1 C2 N1 C3b -172.2(7) . . . . ?
N2 N3 C9 C10 -16.4(3) . . . . ?
N2 C7 C6 N1 158.0(3) . . . . ?
N2 C7 C6 C5a -65.6(8) . . . . ?
N2 C7 C6 C5b -98.9(5) . . . . ?
N3 C9 C10 C15 126.7(3) . . . . ?
N3 C9 C10 C11 -54.6(3) . . . . ?
C9 C10 C15 C14 -178.9(2) . . . . ?
C9 C10 C11 C12 178.7(3) . . . . ?
C10 C15 C14 C13 -0.1(3) . . . . ?
C10 C11 C12 C13 0.6(3) . . . . ?
N1 C6 C5a C4a 34.8(10) . . . . ?
N1 C6 C5b C4b 30.9(6) . . . . ?
N1 C3a C4a C5a 29.6(19) . . . . ?
N1 C3b C4b C5b 23.7(9) . . . . ?
C14 C13 C12 C11 1.8(3) . . . . ?
C7 C6 C5a C4a -99.1(13) . . . . ?
C7 C6 C5b C4b -83.5(6) . . . . ?
C6 C5a C4a C3a -35.9(17) . . . . ?
C6 C5b C4b C3b -36.2(9) . . . . ?
